data_7201481
loop_
_publ_author_name
'Liu, Guang-Xiang'
'Zhu, Kun'
'Xu, Huan-Min'
'Nishihara, Sadafumi'
'Huang, Rong-Yi'
'Ren, Xiao-Ming'

_publ_section_title
;
 Construction of hybrid d10 metal--organic frameworks by flexible
 aromatic dicarboxylate and N-donor ligands&#x2009;:&#x2009; syntheses,
 structures and physical properties
;
_journal_issue 12
_journal_name_full CrystEngComm
_journal_page_first 2784
_journal_paper_doi 10.1039/b916280c
_journal_volume 11
_journal_year 2009
_chemical_formula_sum 'C28 H26 Cd N4 O8 S'
_chemical_formula_weight 690.99
_chemical_name_systematic
;
?
;
_space_group_IT_number 14
_symmetry_cell_setting monoclinic
_symmetry_space_group_name_Hall '-P 2ybc'
_symmetry_space_group_name_H-M 'P 1 21/c 1'
_atom_sites_solution_hydrogens geom
_atom_sites_solution_primary direct
_atom_sites_solution_secondary difmap
_audit_creation_method SHELXL-97
_cell_angle_alpha 90.00
_cell_angle_beta 96.428(3)
_cell_angle_gamma 90.00
_cell_formula_units_Z 4
_cell_length_a 5.9273(12)
_cell_length_b 26.321(5)
_cell_length_c 17.508(4)
_cell_measurement_reflns_used 5406
_cell_measurement_temperature 293(2)
_cell_measurement_theta_max 27.57
_cell_measurement_theta_min 2.34
_cell_volume 2714.3(10)
_computing_cell_refinement SMART
_computing_data_collection 'SMART (Bruker, 2000)'
_computing_data_reduction 'SAINT (Bruker, 2000)'
_computing_molecular_graphics SHELXTL
_computing_publication_material SHELXTL
_computing_structure_refinement SHELXTL
_computing_structure_solution 'SHELXTL (Bruker, 2000)'
_diffrn_ambient_temperature 293(2)
_diffrn_measured_fraction_theta_full 0.999
_diffrn_measured_fraction_theta_max 0.999
_diffrn_measurement_device_type 'Bruker Smart Aepex CCD area detector'
_diffrn_measurement_method 'phi and omega scans'
_diffrn_radiation_monochromator graphite
_diffrn_radiation_source 'sealed tube'
_diffrn_radiation_type MoK\a
_diffrn_radiation_wavelength 0.71073
_diffrn_reflns_av_R_equivalents 0.0493
_diffrn_reflns_av_sigmaI/netI 0.0478
_diffrn_reflns_limit_h_max 7
_diffrn_reflns_limit_h_min -3
_diffrn_reflns_limit_k_max 30
_diffrn_reflns_limit_k_min -31
_diffrn_reflns_limit_l_max 20
_diffrn_reflns_limit_l_min -20
_diffrn_reflns_number 13525
_diffrn_reflns_theta_full 25.05
_diffrn_reflns_theta_max 25.05
_diffrn_reflns_theta_min 1.40
_exptl_absorpt_coefficient_mu 0.942
_exptl_absorpt_correction_T_max 0.9285
_exptl_absorpt_correction_T_min 0.7919
_exptl_absorpt_correction_type multi-scan
_exptl_absorpt_process_details 'SADABS(Bruker, 2000)'
_exptl_crystal_colour colorless
_exptl_crystal_density_diffrn 1.691
_exptl_crystal_density_method 'not measured'
_exptl_crystal_description needle
_exptl_crystal_F_000 1400
_exptl_crystal_size_max 0.26
_exptl_crystal_size_mid 0.10
_exptl_crystal_size_min 0.08
_refine_diff_density_max 0.452
_refine_diff_density_min -0.543
_refine_diff_density_rms 0.081
_refine_ls_extinction_method none
_refine_ls_goodness_of_fit_ref 1.049
_refine_ls_hydrogen_treatment constr
_refine_ls_matrix_type full
_refine_ls_number_parameters 383
_refine_ls_number_reflns 4784
_refine_ls_number_restraints 4
_refine_ls_restrained_S_all 1.061
_refine_ls_R_factor_all 0.0404
_refine_ls_R_factor_gt 0.0291
_refine_ls_shift/su_max 0.002
_refine_ls_shift/su_mean 0.000
_refine_ls_structure_factor_coef Fsqd
_refine_ls_weighting_details 'calc w=1/[\s^2^(Fo^2^)+(0.0203P)^2^+0.0000P] where P=(Fo^2^+2Fc^2^)/3'
_refine_ls_weighting_scheme calc
_refine_ls_wR_factor_gt 0.0570
_refine_ls_wR_factor_ref 0.0595
_reflns_number_gt 3868
_reflns_number_total 4784
_reflns_threshold_expression >2sigma(I)
_cod_data_source_file b916280c.txt
_cod_data_source_block K4
_cod_original_cell_volume 2714.2(10)
_cod_original_sg_symbol_H-M 'P 21/c'
_cod_database_code 7201481

loop_
_symmetry_equiv_pos_as_xyz
'x, y, z'
'-x, y+1/2, -z+1/2'
'-x, -y, -z'
'x, -y-1/2, z-1/2'

loop_
_atom_site_label
_atom_site_type_symbol
_atom_site_fract_x
_atom_site_fract_y
_atom_site_fract_z
_atom_site_U_iso_or_equiv
_atom_site_adp_type
_atom_site_occupancy
_atom_site_symmetry_multiplicity
_atom_site_calc_flag
_atom_site_refinement_flags
_atom_site_disorder_assembly
_atom_site_disorder_group
Cd1 Cd 0.45501(3) 0.387785(7) 0.689927(11) 0.02830(7) Uani 1 1 d . . .
N1 N 0.5432(4) 0.46026(8) 0.62646(12) 0.0311(5) Uani 1 1 d . . .
N2 N 0.4776(4) 0.53744(8) 0.58198(12) 0.0344(6) Uani 1 1 d . . .
N3 N -0.3678(4) 0.81345(8) 0.75209(13) 0.0335(6) Uani 1 1 d . . .
N4 N -0.2163(4) 0.75613(8) 0.68176(13) 0.0321(5) Uani 1 1 d . . .
O1 O 0.6790(3) 0.34017(7) 0.61197(10) 0.0364(5) Uani 1 1 d . . .
O2 O 0.3940(4) 0.31163(7) 0.52908(12) 0.0464(6) Uani 1 1 d . . .
O3 O 0.8001(4) -0.06342(7) 0.74890(11) 0.0460(5) Uani 1 1 d . . .
O4 O 0.4990(4) -0.05653(10) 0.66313(17) 0.0807(9) Uani 1 1 d . . .
O5 O 1.0780(5) 0.10710(8) 0.42946(12) 0.0701(8) Uani 1 1 d . . .
O6 O 1.3530(4) 0.12559(8) 0.54355(16) 0.0688(8) Uani 1 1 d . . .
O1W O 0.8002(4) 0.38828(8) 0.76853(12) 0.0442(5) Uani 1 1 d D . .
O2W O 0.1338(3) 0.38112(7) 0.59092(11) 0.0395(5) Uani 1 1 d D . .
S1 S 1.12553(15) 0.11834(3) 0.51006(5) 0.0448(2) Uani 1 1 d . . .
C1 C 0.5865(5) 0.30775(10) 0.56467(16) 0.0316(7) Uani 1 1 d . . .
C2 C 0.7244(5) 0.26090(9) 0.55085(14) 0.0267(6) Uani 1 1 d . . .
C3 C 0.9381(5) 0.25318(10) 0.59067(15) 0.0335(7) Uani 1 1 d . . .
H3 H 0.9992 0.2775 0.6256 0.040 Uiso 1 1 calc R . .
C4 C 1.0606(5) 0.20981(10) 0.57891(16) 0.0358(7) Uani 1 1 d . . .
H4 H 1.2032 0.2048 0.6058 0.043 Uiso 1 1 calc R . .
C5 C 0.9695(5) 0.17394(10) 0.52688(16) 0.0309(7) Uani 1 1 d . . .
C6 C 0.7598(5) 0.18097(10) 0.48591(17) 0.0372(7) Uani 1 1 d . . .
H6 H 0.7013 0.1569 0.4502 0.045 Uiso 1 1 calc R . .
C7 C 0.6369(5) 0.22428(10) 0.49848(16) 0.0349(7) Uani 1 1 d . . .
H7 H 0.4941 0.2290 0.4716 0.042 Uiso 1 1 calc R . .
C8 C 0.6928(6) -0.04441(11) 0.6889(2) 0.0433(8) Uani 1 1 d . . .
C9 C 0.8104(5) -0.00367(10) 0.64595(15) 0.0309(7) Uani 1 1 d . . .
C10 C 1.0224(5) 0.01471(11) 0.67098(17) 0.0434(8) Uani 1 1 d . . .
H10 H 1.1010 0.0019 0.7158 0.052 Uiso 1 1 calc R . .
C11 C 1.1207(5) 0.05238(11) 0.62969(17) 0.0436(8) Uani 1 1 d . . .
H11 H 1.2634 0.0652 0.6471 0.052 Uiso 1 1 calc R . .
C12 C 1.0046(5) 0.07028(9) 0.56319(16) 0.0327(7) Uani 1 1 d . . .
C13 C 0.7929(6) 0.05172(11) 0.53692(17) 0.0464(8) Uani 1 1 d . . .
H13 H 0.7157 0.0636 0.4913 0.056 Uiso 1 1 calc R . .
C14 C 0.6981(6) 0.01527(11) 0.57950(18) 0.0473(8) Uani 1 1 d . . .
H14 H 0.5536 0.0031 0.5627 0.057 Uiso 1 1 calc R . .
C15 C 0.3878(5) 0.49229(10) 0.59744(15) 0.0350(7) Uani 1 1 d . . .
H15 H 0.2339 0.4847 0.5886 0.042 Uiso 1 1 calc R . .
C16 C 0.7441(5) 0.48623(11) 0.62970(16) 0.0389(7) Uani 1 1 d . . .
H16 H 0.8857 0.4730 0.6476 0.047 Uiso 1 1 calc R . .
C17 C 0.7054(6) 0.53391(11) 0.60288(17) 0.0436(8) Uani 1 1 d . . .
H17 H 0.8129 0.5593 0.5994 0.052 Uiso 1 1 calc R . .
C18 C 0.3514(6) 0.58283(11) 0.55603(16) 0.0481(9) Uani 1 1 d . . .
H18A H 0.2237 0.5729 0.5195 0.058 Uiso 1 1 calc R . .
H18B H 0.4489 0.6046 0.5293 0.058 Uiso 1 1 calc R . .
C19 C 0.2637(5) 0.61299(10) 0.62010(15) 0.0317(7) Uani 1 1 d . . .
C20 C 0.3079(6) 0.60022(11) 0.69725(16) 0.0436(8) Uani 1 1 d . . .
H20 H 0.3951 0.5717 0.7117 0.052 Uiso 1 1 calc R . .
C21 C 0.2230(6) 0.62973(11) 0.75263(16) 0.0440(8) Uani 1 1 d . . .
H21 H 0.2526 0.6208 0.8042 0.053 Uiso 1 1 calc R . .
C22 C 0.0949(5) 0.67226(11) 0.73239(15) 0.0379(7) Uani 1 1 d . . .
H22 H 0.0385 0.6918 0.7702 0.045 Uiso 1 1 calc R . .
C23 C 0.0496(4) 0.68596(10) 0.65554(15) 0.0280(6) Uani 1 1 d . . .
C24 C 0.1325(4) 0.65548(10) 0.60071(15) 0.0298(6) Uani 1 1 d . . .
H24 H 0.0988 0.6638 0.5491 0.036 Uiso 1 1 calc R . .
C25 C -0.2029(5) 0.80376(10) 0.70987(15) 0.0352(7) Uani 1 1 d . . .
H25 H -0.0909 0.8270 0.7006 0.042 Uiso 1 1 calc R . .
C26 C -0.4944(5) 0.76976(10) 0.75059(17) 0.0403(8) Uani 1 1 d . . .
H26 H -0.6233 0.7651 0.7756 0.048 Uiso 1 1 calc R . .
C27 C -0.4031(5) 0.73459(11) 0.70733(17) 0.0416(8) Uani 1 1 d . . .
H27 H -0.4572 0.7019 0.6969 0.050 Uiso 1 1 calc R . .
C28 C -0.0702(5) 0.73435(10) 0.62849(15) 0.0378(7) Uani 1 1 d . . .
H28A H 0.0432 0.7594 0.6188 0.045 Uiso 1 1 calc R . .
H28B H -0.1616 0.7276 0.5801 0.045 Uiso 1 1 calc R . .
H1WA H 0.7493 0.3971 0.8062 0.084(15) Uiso 1 1 d RD . .
H2WA H -0.0039 0.3691 0.6021 0.071(12) Uiso 1 1 d RD . .
H1WB H 0.9295 0.4089 0.7592 0.132(19) Uiso 1 1 d RD . .
H2WB H 0.1770 0.3488 0.5762 0.137(18) Uiso 1 1 d RD . .

loop_
_atom_site_aniso_label
_atom_site_aniso_U_11
_atom_site_aniso_U_22
_atom_site_aniso_U_33
_atom_site_aniso_U_23
_atom_site_aniso_U_13
_atom_site_aniso_U_12
Cd1 0.03095(13) 0.02063(11) 0.03450(12) 0.00345(9) 0.00878(9) 0.00115(9)
N1 0.0330(14) 0.0232(12) 0.0381(13) 0.0034(10) 0.0091(12) 0.0042(11)
N2 0.0471(16) 0.0199(12) 0.0383(13) 0.0034(10) 0.0143(13) 0.0069(12)
N3 0.0345(14) 0.0257(13) 0.0418(14) -0.0070(10) 0.0105(12) -0.0006(11)
N4 0.0320(14) 0.0264(13) 0.0389(13) -0.0038(10) 0.0091(11) 0.0029(11)
O1 0.0422(12) 0.0269(11) 0.0422(11) -0.0089(9) 0.0137(10) 0.0011(10)
O2 0.0376(13) 0.0387(12) 0.0626(14) -0.0114(10) 0.0038(12) 0.0097(10)
O3 0.0636(15) 0.0345(12) 0.0433(12) 0.0113(10) 0.0212(11) 0.0006(11)
O4 0.0381(15) 0.0732(19) 0.133(2) 0.0467(17) 0.0211(16) -0.0079(14)
O5 0.130(2) 0.0387(13) 0.0521(14) 0.0094(10) 0.0569(15) 0.0219(14)
O6 0.0409(14) 0.0358(13) 0.136(2) 0.0270(13) 0.0392(16) 0.0085(11)
O1W 0.0470(14) 0.0439(13) 0.0404(12) -0.0048(10) -0.0008(11) 0.0037(12)
O2W 0.0375(13) 0.0333(12) 0.0469(12) -0.0047(9) 0.0006(10) 0.0013(10)
S1 0.0541(6) 0.0233(4) 0.0640(5) 0.0121(4) 0.0372(5) 0.0101(4)
C1 0.0378(18) 0.0256(15) 0.0340(16) 0.0031(13) 0.0165(15) 0.0026(14)
C2 0.0344(17) 0.0190(14) 0.0286(14) 0.0040(11) 0.0122(13) 0.0019(12)
C3 0.0448(19) 0.0258(15) 0.0307(15) 0.0000(12) 0.0076(14) 0.0006(14)
C4 0.0352(18) 0.0321(16) 0.0408(17) 0.0103(13) 0.0072(15) 0.0063(14)
C5 0.0365(18) 0.0195(14) 0.0402(16) 0.0066(12) 0.0189(14) 0.0035(13)
C6 0.0443(19) 0.0239(15) 0.0456(18) -0.0070(13) 0.0139(16) -0.0036(14)
C7 0.0335(17) 0.0293(16) 0.0425(17) -0.0015(13) 0.0065(14) 0.0025(14)
C8 0.044(2) 0.0286(17) 0.063(2) 0.0087(15) 0.0287(19) 0.0074(16)
C9 0.0331(17) 0.0216(14) 0.0399(17) 0.0036(12) 0.0130(14) 0.0036(13)
C10 0.046(2) 0.0392(18) 0.0443(18) 0.0158(14) 0.0034(16) -0.0003(16)
C11 0.0347(18) 0.0397(18) 0.056(2) 0.0136(15) 0.0033(16) -0.0065(15)
C12 0.0408(18) 0.0176(14) 0.0429(17) 0.0057(12) 0.0189(15) 0.0066(13)
C13 0.057(2) 0.0378(18) 0.0430(18) 0.0150(14) -0.0021(17) -0.0082(17)
C14 0.043(2) 0.0408(19) 0.056(2) 0.0122(16) -0.0049(17) -0.0106(16)
C15 0.0338(17) 0.0298(16) 0.0425(17) 0.0049(13) 0.0092(14) 0.0018(14)
C16 0.0330(18) 0.0372(18) 0.0474(18) 0.0062(14) 0.0087(15) 0.0007(14)
C17 0.043(2) 0.0323(17) 0.057(2) 0.0037(15) 0.0139(17) -0.0097(15)
C18 0.078(3) 0.0299(17) 0.0398(17) 0.0082(13) 0.0214(17) 0.0242(17)
C19 0.0416(18) 0.0219(14) 0.0331(15) 0.0028(12) 0.0112(14) 0.0026(13)
C20 0.061(2) 0.0317(17) 0.0395(17) 0.0105(13) 0.0117(16) 0.0152(16)
C21 0.062(2) 0.0429(18) 0.0279(15) 0.0085(13) 0.0101(16) 0.0093(17)
C22 0.0468(19) 0.0345(17) 0.0345(16) -0.0054(13) 0.0141(15) 0.0033(15)
C23 0.0279(16) 0.0250(14) 0.0322(15) -0.0017(12) 0.0086(13) -0.0005(12)
C24 0.0354(17) 0.0270(15) 0.0279(14) 0.0015(12) 0.0074(13) 0.0010(13)
C25 0.0401(18) 0.0226(15) 0.0444(17) -0.0028(13) 0.0105(15) -0.0016(14)
C26 0.0342(17) 0.0340(17) 0.0556(19) -0.0118(14) 0.0176(16) -0.0084(14)
C27 0.0387(19) 0.0280(16) 0.060(2) -0.0127(14) 0.0125(16) -0.0067(14)
C28 0.0467(19) 0.0334(17) 0.0356(16) -0.0011(13) 0.0155(15) 0.0120(15)

loop_
_atom_type_symbol
_atom_type_description
_atom_type_scat_dispersion_real
_atom_type_scat_dispersion_imag
_atom_type_scat_source
C C 0.0033 0.0016 'International Tables Vol C Tables 4.2.6.8 and 6.1.1.4'
H H 0.0000 0.0000 'International Tables Vol C Tables 4.2.6.8 and 6.1.1.4'
N N 0.0061 0.0033 'International Tables Vol C Tables 4.2.6.8 and 6.1.1.4'
O O 0.0106 0.0060 'International Tables Vol C Tables 4.2.6.8 and 6.1.1.4'
S S 0.1246 0.1234 'International Tables Vol C Tables 4.2.6.8 and 6.1.1.4'
Cd Cd -0.8075 1.2024 'International Tables Vol C Tables 4.2.6.8 and 6.1.1.4'

loop_
_geom_angle_atom_site_label_1
_geom_angle_atom_site_label_2
_geom_angle_atom_site_label_3
_geom_angle
_geom_angle_site_symmetry_1
_geom_angle_site_symmetry_3
_geom_angle_publ_flag
N3 Cd1 N1 177.30(8) 2_546 . ?
N3 Cd1 O3 94.40(7) 2_546 2_656 ?
N1 Cd1 O3 87.66(7) . 2_656 ?
N3 Cd1 O1W 88.28(8) 2_546 . ?
N1 Cd1 O1W 92.78(8) . . ?
O3 Cd1 O1W 107.26(8) 2_656 . ?
N3 Cd1 O1 88.41(7) 2_546 . ?
N1 Cd1 O1 89.31(7) . . ?
O3 Cd1 O1 171.98(7) 2_656 . ?
O1W Cd1 O1 80.30(7) . . ?
N3 Cd1 O2W 93.25(7) 2_546 . ?
N1 Cd1 O2W 85.27(7) . . ?
O3 Cd1 O2W 82.59(7) 2_656 . ?
O1W Cd1 O2W 169.90(7) . . ?
O1 Cd1 O2W 89.76(7) . . ?
C15 N1 C16 105.4(2) . . ?
C15 N1 Cd1 122.30(19) . . ?
C16 N1 Cd1 129.70(18) . . ?
C15 N2 C17 106.8(2) . . ?
C15 N2 C18 126.0(3) . . ?
C17 N2 C18 126.8(3) . . ?
C25 N3 C26 105.4(2) . . ?
C25 N3 Cd1 129.36(18) . 2_556 ?
C26 N3 Cd1 125.06(18) . 2_556 ?
C25 N4 C27 106.5(2) . . ?
C25 N4 C28 125.8(2) . . ?
C27 N4 C28 127.5(2) . . ?
C1 O1 Cd1 120.18(18) . . ?
C8 O3 Cd1 107.8(2) . 2_646 ?
Cd1 O1W H1WA 95.8 . . ?
Cd1 O1W H1WB 124.1 . . ?
H1WA O1W H1WB 111.1 . . ?
Cd1 O2W H2WA 121.2 . . ?
Cd1 O2W H2WB 92.6 . . ?
H2WA O2W H2WB 91.4 . . ?
O6 S1 O5 120.32(16) . . ?
O6 S1 C12 107.49(14) . . ?
O5 S1 C12 108.80(14) . . ?
O6 S1 C5 107.99(14) . . ?
O5 S1 C5 106.51(14) . . ?
C12 S1 C5 104.68(12) . . ?
O2 C1 O1 125.3(3) . . ?
O2 C1 C2 118.0(3) . . ?
O1 C1 C2 116.7(3) . . ?
C7 C2 C3 118.8(2) . . ?
C7 C2 C1 120.1(3) . . ?
C3 C2 C1 121.1(2) . . ?
C4 C3 C2 120.7(3) . . ?
C4 C3 H3 119.7 . . ?
C2 C3 H3 119.7 . . ?
C5 C4 C3 119.4(3) . . ?
C5 C4 H4 120.3 . . ?
C3 C4 H4 120.3 . . ?
C6 C5 C4 121.1(3) . . ?
C6 C5 S1 118.8(2) . . ?
C4 C5 S1 120.1(2) . . ?
C5 C6 C7 119.3(3) . . ?
C5 C6 H6 120.4 . . ?
C7 C6 H6 120.4 . . ?
C6 C7 C2 120.8(3) . . ?
C6 C7 H7 119.6 . . ?
C2 C7 H7 119.6 . . ?
O4 C8 O3 124.3(3) . . ?
O4 C8 C9 117.6(3) . . ?
O3 C8 C9 118.1(3) . . ?
C14 C9 C10 119.0(3) . . ?
C14 C9 C8 118.0(3) . . ?
C10 C9 C8 123.0(3) . . ?
C9 C10 C11 120.5(3) . . ?
C9 C10 H10 119.8 . . ?
C11 C10 H10 119.8 . . ?
C12 C11 C10 119.1(3) . . ?
C12 C11 H11 120.4 . . ?
C10 C11 H11 120.4 . . ?
C11 C12 C13 121.0(3) . . ?
C11 C12 S1 119.9(2) . . ?
C13 C12 S1 119.1(2) . . ?
C14 C13 C12 118.7(3) . . ?
C14 C13 H13 120.7 . . ?
C12 C13 H13 120.7 . . ?
C9 C14 C13 121.7(3) . . ?
C9 C14 H14 119.1 . . ?
C13 C14 H14 119.1 . . ?
N1 C15 N2 111.8(3) . . ?
N1 C15 H15 124.1 . . ?
N2 C15 H15 124.1 . . ?
C17 C16 N1 109.7(3) . . ?
C17 C16 H16 125.2 . . ?
N1 C16 H16 125.2 . . ?
C16 C17 N2 106.3(3) . . ?
C16 C17 H17 126.8 . . ?
N2 C17 H17 126.8 . . ?
N2 C18 C19 114.0(2) . . ?
N2 C18 H18A 108.8 . . ?
C19 C18 H18A 108.8 . . ?
N2 C18 H18B 108.8 . . ?
C19 C18 H18B 108.8 . . ?
H18A C18 H18B 107.6 . . ?
C24 C19 C20 118.3(2) . . ?
C24 C19 C18 118.2(2) . . ?
C20 C19 C18 123.5(2) . . ?
C21 C20 C19 120.2(3) . . ?
C21 C20 H20 119.9 . . ?
C19 C20 H20 119.9 . . ?
C22 C21 C20 120.7(3) . . ?
C22 C21 H21 119.6 . . ?
C20 C21 H21 119.6 . . ?
C21 C22 C23 120.1(3) . . ?
C21 C22 H22 120.0 . . ?
C23 C22 H22 120.0 . . ?
C24 C23 C22 118.5(2) . . ?
C24 C23 C28 117.6(2) . . ?
C22 C23 C28 123.8(2) . . ?
C23 C24 C19 122.2(2) . . ?
C23 C24 H24 118.9 . . ?
C19 C24 H24 118.9 . . ?
N3 C25 N4 111.7(3) . . ?
N3 C25 H25 124.2 . . ?
N4 C25 H25 124.2 . . ?
C27 C26 N3 109.5(3) . . ?
C27 C26 H26 125.3 . . ?
N3 C26 H26 125.3 . . ?
C26 C27 N4 106.9(3) . . ?
C26 C27 H27 126.5 . . ?
N4 C27 H27 126.5 . . ?
N4 C28 C23 115.0(2) . . ?
N4 C28 H28A 108.5 . . ?
C23 C28 H28A 108.5 . . ?
N4 C28 H28B 108.5 . . ?
C23 C28 H28B 108.5 . . ?
H28A C28 H28B 107.5 . . ?

loop_
_geom_bond_atom_site_label_1
_geom_bond_atom_site_label_2
_geom_bond_distance
_geom_bond_site_symmetry_2
_geom_bond_publ_flag
Cd1 N3 2.290(2) 2_546 ?
Cd1 N1 2.297(2) . ?
Cd1 O3 2.334(2) 2_656 ?
Cd1 O1W 2.335(2) . ?
Cd1 O1 2.3669(18) . ?
Cd1 O2W 2.433(2) . ?
N1 C15 1.309(3) . ?
N1 C16 1.368(3) . ?
N2 C15 1.342(3) . ?
N2 C17 1.362(4) . ?
N2 C18 1.455(3) . ?
N3 C25 1.315(3) . ?
N3 C26 1.372(3) . ?
N3 Cd1 2.290(2) 2_556 ?
N4 C25 1.346(3) . ?
N4 C27 1.364(3) . ?
N4 C28 1.459(3) . ?
O1 C1 1.270(3) . ?
O2 C1 1.242(3) . ?
O3 C8 1.268(4) . ?
O3 Cd1 2.334(2) 2_646 ?
O4 C8 1.228(4) . ?
O5 S1 1.439(2) . ?
O6 S1 1.422(3) . ?
O1W H1WA 0.7900 . ?
O1W H1WB 0.9681 . ?
O2W H2WA 0.9164 . ?
O2W H2WB 0.9325 . ?
S1 C12 1.769(3) . ?
S1 C5 1.773(3) . ?
C1 C2 1.514(4) . ?
C2 C7 1.390(4) . ?
C2 C3 1.391(4) . ?
C3 C4 1.381(4) . ?
C3 H3 0.9300 . ?
C4 C5 1.379(4) . ?
C4 H4 0.9300 . ?
C5 C6 1.377(4) . ?
C6 C7 1.384(4) . ?
C6 H6 0.9300 . ?
C7 H7 0.9300 . ?
C8 C9 1.523(4) . ?
C9 C14 1.368(4) . ?
C9 C10 1.371(4) . ?
C10 C11 1.393(4) . ?
C10 H10 0.9300 . ?
C11 C12 1.368(4) . ?
C11 H11 0.9300 . ?
C12 C13 1.377(4) . ?
C13 C14 1.373(4) . ?
C13 H13 0.9300 . ?
C14 H14 0.9300 . ?
C15 H15 0.9300 . ?
C16 C17 1.351(4) . ?
C16 H16 0.9300 . ?
C17 H17 0.9300 . ?
C18 C19 1.513(4) . ?
C18 H18A 0.9700 . ?
C18 H18B 0.9700 . ?
C19 C24 1.383(4) . ?
C19 C20 1.388(4) . ?
C20 C21 1.381(4) . ?
C20 H20 0.9300 . ?
C21 C22 1.376(4) . ?
C21 H21 0.9300 . ?
C22 C23 1.390(4) . ?
C22 H22 0.9300 . ?
C23 C24 1.383(3) . ?
C23 C28 1.509(4) . ?
C24 H24 0.9300 . ?
C25 H25 0.9300 . ?
C26 C27 1.347(4) . ?
C26 H26 0.9300 . ?
C27 H27 0.9300 . ?
C28 H28A 0.9700 . ?
C28 H28B 0.9700 . ?

loop_
_geom_hbond_atom_site_label_D
_geom_hbond_atom_site_label_H
_geom_hbond_atom_site_label_A
_geom_hbond_distance_DH
_geom_hbond_distance_HA
_geom_hbond_distance_DA
_geom_hbond_angle_DHA
_geom_hbond_site_symmetry_A
O1W H1WA O4 0.79 2.03 2.676(3) 139 2_656
O1W H1WB O3 0.97 1.78 2.736(3) 168 2_756
O2W H2WA O1 0.92 2.05 2.964(3) 172 1_455
O2W H2WB O2 0.93 1.88 2.696(3) 145 .

loop_
_geom_torsion_atom_site_label_1
_geom_torsion_atom_site_label_2
_geom_torsion_atom_site_label_3
_geom_torsion_atom_site_label_4
_geom_torsion
_geom_torsion_site_symmetry_1
_geom_torsion_site_symmetry_2
_geom_torsion_site_symmetry_3
_geom_torsion_site_symmetry_4
_geom_torsion_publ_flag
N3 Cd1 N1 C15 96.9(17) 2_546 . . . ?
O3 Cd1 N1 C15 -42.9(2) 2_656 . . . ?
O1W Cd1 N1 C15 -150.1(2) . . . . ?
O1 Cd1 N1 C15 129.7(2) . . . . ?
O2W Cd1 N1 C15 39.9(2) . . . . ?
N3 Cd1 N1 C16 -104.2(17) 2_546 . . . ?
O3 Cd1 N1 C16 116.0(2) 2_656 . . . ?
O1W Cd1 N1 C16 8.9(2) . . . . ?
O1 Cd1 N1 C16 -71.4(2) . . . . ?
O2W Cd1 N1 C16 -161.2(2) . . . . ?
N3 Cd1 O1 C1 64.39(19) 2_546 . . . ?
N1 Cd1 O1 C1 -114.14(19) . . . . ?
O3 Cd1 O1 C1 -46.3(6) 2_656 . . . ?
O1W Cd1 O1 C1 152.9(2) . . . . ?
O2W Cd1 O1 C1 -28.87(19) . . . . ?
Cd1 O1 C1 O2 33.6(3) . . . . ?
Cd1 O1 C1 C2 -146.68(17) . . . . ?
O2 C1 C2 C7 1.3(4) . . . . ?
O1 C1 C2 C7 -178.4(2) . . . . ?
O2 C1 C2 C3 -177.8(2) . . . . ?
O1 C1 C2 C3 2.5(4) . . . . ?
C7 C2 C3 C4 -0.5(4) . . . . ?
C1 C2 C3 C4 178.6(2) . . . . ?
C2 C3 C4 C5 0.2(4) . . . . ?
C3 C4 C5 C6 0.7(4) . . . . ?
C3 C4 C5 S1 179.2(2) . . . . ?
O6 S1 C5 C6 165.7(2) . . . . ?
O5 S1 C5 C6 35.2(3) . . . . ?
C12 S1 C5 C6 -80.0(2) . . . . ?
O6 S1 C5 C4 -12.8(3) . . . . ?
O5 S1 C5 C4 -143.4(2) . . . . ?
C12 S1 C5 C4 101.5(2) . . . . ?
C4 C5 C6 C7 -1.3(4) . . . . ?
S1 C5 C6 C7 -179.9(2) . . . . ?
C5 C6 C7 C2 1.0(4) . . . . ?
C3 C2 C7 C6 -0.1(4) . . . . ?
C1 C2 C7 C6 -179.2(2) . . . . ?
Cd1 O3 C8 O4 -10.0(4) 2_646 . . . ?
Cd1 O3 C8 C9 169.65(19) 2_646 . . . ?
O4 C8 C9 C14 -3.0(4) . . . . ?
O3 C8 C9 C14 177.3(3) . . . . ?
O4 C8 C9 C10 176.9(3) . . . . ?
O3 C8 C9 C10 -2.8(4) . . . . ?
C14 C9 C10 C11 0.5(5) . . . . ?
C8 C9 C10 C11 -179.4(3) . . . . ?
C9 C10 C11 C12 -1.0(5) . . . . ?
C10 C11 C12 C13 0.2(4) . . . . ?
C10 C11 C12 S1 179.7(2) . . . . ?
O6 S1 C12 C11 8.1(3) . . . . ?
O5 S1 C12 C11 139.9(2) . . . . ?
C5 S1 C12 C11 -106.5(3) . . . . ?
O6 S1 C12 C13 -172.4(2) . . . . ?
O5 S1 C12 C13 -40.6(3) . . . . ?
C5 S1 C12 C13 73.0(3) . . . . ?
C11 C12 C13 C14 1.0(5) . . . . ?
S1 C12 C13 C14 -178.5(2) . . . . ?
C10 C9 C14 C13 0.7(5) . . . . ?
C8 C9 C14 C13 -179.4(3) . . . . ?
C12 C13 C14 C9 -1.5(5) . . . . ?
C16 N1 C15 N2 -0.1(3) . . . . ?
Cd1 N1 C15 N2 163.23(17) . . . . ?
C17 N2 C15 N1 -0.3(3) . . . . ?
C18 N2 C15 N1 -174.0(2) . . . . ?
C15 N1 C16 C17 0.4(3) . . . . ?
Cd1 N1 C16 C17 -161.19(19) . . . . ?
N1 C16 C17 N2 -0.6(3) . . . . ?
C15 N2 C17 C16 0.5(3) . . . . ?
C18 N2 C17 C16 174.2(2) . . . . ?
C15 N2 C18 C19 82.1(4) . . . . ?
C17 N2 C18 C19 -90.4(4) . . . . ?
N2 C18 C19 C24 -177.0(3) . . . . ?
N2 C18 C19 C20 3.0(5) . . . . ?
C24 C19 C20 C21 -0.4(5) . . . . ?
C18 C19 C20 C21 179.7(3) . . . . ?
C19 C20 C21 C22 -0.4(5) . . . . ?
C20 C21 C22 C23 0.0(5) . . . . ?
C21 C22 C23 C24 1.2(4) . . . . ?
C21 C22 C23 C28 -174.1(3) . . . . ?
C22 C23 C24 C19 -2.0(4) . . . . ?
C28 C23 C24 C19 173.6(3) . . . . ?
C20 C19 C24 C23 1.6(4) . . . . ?
C18 C19 C24 C23 -178.4(3) . . . . ?
C26 N3 C25 N4 -0.4(3) . . . . ?
Cd1 N3 C25 N4 -175.98(17) 2_556 . . . ?
C27 N4 C25 N3 0.6(3) . . . . ?
C28 N4 C25 N3 175.4(2) . . . . ?
C25 N3 C26 C27 -0.1(3) . . . . ?
Cd1 N3 C26 C27 175.80(19) 2_556 . . . ?
N3 C26 C27 N4 0.4(3) . . . . ?
C25 N4 C27 C26 -0.6(3) . . . . ?
C28 N4 C27 C26 -175.2(2) . . . . ?
C25 N4 C28 C23 124.6(3) . . . . ?
C27 N4 C28 C23 -61.7(4) . . . . ?
C24 C23 C28 N4 160.7(2) . . . . ?
C22 C23 C28 N4 -23.9(4) . . . . ?
